data_7044516
loop_
_publ_author_name
'Bertrand, Beno\^it'
'Romanov, Alexander S.'
'Brooks, Mark'
'Schmidt, Claudia'
'Ott, Ingo'
'O'Connell, Maria Anne'
'Bochmann, Manfred'

_publ_section_title
;
 Synthesis, Structure and Cytotoxicity of Cyclic (Alkyl)(Amino) Carbene
 and Acyclic Carbene Complexes of Group 11 metals
;
_journal_name_full 'Dalton Trans.'
_journal_paper_doi 10.1039/C7DT03189K
_journal_year 2017
_chemical_formula_moiety 'C13 H18 Au Cl N2'
_chemical_formula_sum 'C13 H18 Au Cl N2'
_chemical_formula_weight 434.71
_chemical_name_systematic
; 
 ? 
;
_space_group_IT_number 14
_symmetry_cell_setting monoclinic
_symmetry_space_group_name_Hall '-P 2ybc'
_symmetry_space_group_name_H-M 'P 1 21/c 1'
_atom_sites_solution_hydrogens geom
_atom_sites_solution_primary direct
_atom_sites_solution_secondary difmap
_audit_creation_method SHELXL-97
_audit_update_record
;
2017-08-10 deposited with the CCDC.
2017-10-23 downloaded from the CCDC.
;
_cell_angle_alpha 90.00
_cell_angle_beta 102.267(2)
_cell_angle_gamma 90.00
_cell_formula_units_Z 4
_cell_length_a 7.3404(2)
_cell_length_b 13.3484(3)
_cell_length_c 14.7732(4)
_cell_measurement_reflns_used 7430
_cell_measurement_temperature 140.1(6)
_cell_measurement_theta_max 32.7630
_cell_measurement_theta_min 3.2270
_cell_volume 1414.47(6)
_computing_cell_refinement
;                                                                         
CrysAlisPro, Agilent Technologies,                                        
Version 1.171.36.21 (release 14-08-2012 CrysAlis171 .NET)                 
(compiled Sep 14 2012,17:21:16)                                           
;
_computing_data_collection
;                                                                         
CrysAlisPro, Agilent Technologies,                                        
Version 1.171.36.21 (release 14-08-2012 CrysAlis171 .NET)                 
(compiled Sep 14 2012,17:21:16)                                           
;
_computing_data_reduction
;                                                                         
CrysAlisPro, Agilent Technologies,                                        
Version 1.171.36.21 (release 14-08-2012 CrysAlis171 .NET)                 
(compiled Sep 14 2012,17:21:16)                                           
;
_computing_molecular_graphics 'ORTEP (Johnson, 1976 and Farrugia, 1997)'
_computing_publication_material 'SHELXL-97 (Sheldrick, 2008) and WINGX (Farrugia, 1999)'
_computing_structure_refinement 'SHELXL-97 (Sheldrick, 2008)'
_computing_structure_solution 'SHELXS-97 (Sheldrick, 2008)'
_diffrn_ambient_temperature 140.1(6)
_diffrn_detector_area_resol_mean 16.0050
_diffrn_measured_fraction_theta_full 0.999
_diffrn_measured_fraction_theta_max 0.999
_diffrn_measurement_device_type 'Oxford Diffraction Xcalibur 3/Sapphire3 CCD'
_diffrn_measurement_method 'Thin slice \w scans'
_diffrn_radiation_monochromator graphite
_diffrn_radiation_source 'Enhance (Mo) X-ray Source'
_diffrn_radiation_type MoK\a
_diffrn_radiation_wavelength 0.71073
_diffrn_reflns_av_R_equivalents 0.0270
_diffrn_reflns_av_sigmaI/netI 0.0207
_diffrn_reflns_limit_h_max 9
_diffrn_reflns_limit_h_min -9
_diffrn_reflns_limit_k_max 17
_diffrn_reflns_limit_k_min -16
_diffrn_reflns_limit_l_max 18
_diffrn_reflns_limit_l_min -19
_diffrn_reflns_number 13835
_diffrn_reflns_theta_full 28.00
_diffrn_reflns_theta_max 28.00
_diffrn_reflns_theta_min 3.21
_exptl_absorpt_coefficient_mu 10.570
_exptl_absorpt_correction_T_max 0.4852
_exptl_absorpt_correction_T_min 0.1948
_exptl_absorpt_correction_type multi-scan
_exptl_absorpt_process_details
;                                                             
 CrysAlisPro RED, Oxford Diffraction Ltd., Version 1.171.33.66
 Empirical absorption correction using spherical harmonics,   
  implemented in SCALE3 ABSPACK scaling algorithm.            
;
_exptl_crystal_colour colourless
_exptl_crystal_density_diffrn 2.041
_exptl_crystal_density_meas ?
_exptl_crystal_density_method 'not measured'
_exptl_crystal_description block
_exptl_crystal_F_000 824
_exptl_crystal_recrystallization_method 'Re-crystallisation from solvent: CH2Cl2, hexane'
_exptl_crystal_size_max 0.23
_exptl_crystal_size_mid 0.15
_exptl_crystal_size_min 0.08
_refine_diff_density_max 0.903
_refine_diff_density_min -1.138
_refine_diff_density_rms 0.121
_refine_ls_extinction_method none
_refine_ls_goodness_of_fit_ref 1.051
_refine_ls_hydrogen_treatment constr
_refine_ls_matrix_type full
_refine_ls_number_parameters 170
_refine_ls_number_reflns 3419
_refine_ls_number_restraints 0
_refine_ls_restrained_S_all 1.051
_refine_ls_R_factor_all 0.0218
_refine_ls_R_factor_gt 0.0205
_refine_ls_shift/su_max 0.001
_refine_ls_shift/su_mean 0.000
_refine_ls_structure_factor_coef Fsqd
_refine_ls_weighting_details 'calc w=1/[\s^2^(Fo^2^)+(0.0300P)^2^+1.8000P] where P=(Fo^2^+2Fc^2^)/3'
_refine_ls_weighting_scheme calc
_refine_ls_wR_factor_gt 0.0536
_refine_ls_wR_factor_ref 0.0544
_reflns_number_gt 3273
_reflns_number_total 3419
_reflns_threshold_expression I>2sigma(I)
_cod_data_source_file c7dt03189k2.cif
_cod_data_source_block 9a
_cod_depositor_comments
;
The following automatic conversions were performed:

'_symmetry_cell_setting' value 'Monoclinic' changed to 'monoclinic'
according to
/home/data/users/saulius/crontab/automatic-downloads/rss-feeds/RSC/lib/dictionaries/cif_core.dic
dictionary named 'cif_core.dic' version 2.4.2 from 2011-04-26.

'_exptl_crystal_density_meas' value 'not measured' was changed to '?'
- the value is perceived as not measured.

Automatic conversion script
Id: cif_fix_values 4973 2017-02-22 13:04:09Z antanas 
;
_cod_original_sg_symbol_H-M 'P 21/c'
_cod_database_code 7044516

loop_
_symmetry_equiv_pos_as_xyz
'x, y, z'
'-x, y+1/2, -z+1/2'
'-x, -y, -z'
'x, -y-1/2, z-1/2'

loop_
_atom_site_label
_atom_site_type_symbol
_atom_site_fract_x
_atom_site_fract_y
_atom_site_fract_z
_atom_site_U_iso_or_equiv
_atom_site_adp_type
_atom_site_occupancy
_atom_site_symmetry_multiplicity
_atom_site_calc_flag
_atom_site_refinement_flags
_atom_site_disorder_assembly
_atom_site_disorder_group
Au1 Au 0.388883(15) 0.469285(9) 0.228596(8) 0.02084(5) Uani 1 1 d . . .
Cl1 Cl 0.14784(11) 0.57844(6) 0.22735(6) 0.03125(18) Uani 1 1 d . . .
N1 N 0.6521(4) 0.3098(2) 0.29860(19) 0.0227(5) Uani 1 1 d . . .
H1A H 0.7443 0.2700 0.2989 0.027(10) Uiso 1 1 calc R . .
C1 C 0.6034(4) 0.3767(2) 0.2299(2) 0.0219(6) Uani 1 1 d . . .
N2 N 0.7021(4) 0.3785(2) 0.16472(19) 0.0245(6) Uani 1 1 d . B .
C2 C 0.5505(4) 0.3045(2) 0.3718(2) 0.0211(6) Uani 1 1 d . . .
C3 C 0.3869(4) 0.2480(2) 0.3574(2) 0.0215(6) Uani 1 1 d . . .
C4 C 0.2866(5) 0.2455(3) 0.4286(2) 0.0295(7) Uani 1 1 d . . .
H4A H 0.1770 0.2085 0.4208 0.035 Uiso 1 1 calc R . .
C5 C 0.3495(5) 0.2973(3) 0.5096(2) 0.0353(8) Uani 1 1 d . . .
H5A H 0.2817 0.2955 0.5561 0.042 Uiso 1 1 calc R . .
C6 C 0.5137(6) 0.3525(3) 0.5226(2) 0.0353(8) Uani 1 1 d . . .
H6A H 0.5551 0.3867 0.5780 0.042 Uiso 1 1 calc R . .
C7 C 0.6170(5) 0.3571(3) 0.4537(2) 0.0271(7) Uani 1 1 d . . .
C8 C 0.3153(4) 0.1943(3) 0.2675(2) 0.0271(7) Uani 1 1 d . . .
H8A H 0.4127 0.1533 0.2529 0.041 Uiso 1 1 calc R . .
H8B H 0.2761 0.2424 0.2190 0.041 Uiso 1 1 calc R . .
H8C H 0.2115 0.1527 0.2731 0.041 Uiso 1 1 calc R . .
C9 C 0.7918(5) 0.4190(3) 0.4665(3) 0.0406(9) Uani 1 1 d . . .
H9A H 0.8206 0.4457 0.5282 0.061 Uiso 1 1 calc R . .
H9B H 0.7731 0.4731 0.4227 0.061 Uiso 1 1 calc R . .
H9C H 0.8931 0.3778 0.4568 0.061 Uiso 1 1 calc R . .
C10 C 0.8703(5) 0.3192(3) 0.1641(2) 0.0273(7) Uani 1 1 d . B .
H10A H 0.8433 0.2481 0.1640 0.033 Uiso 1 1 calc R . .
H10B H 0.9679 0.3347 0.2176 0.033 Uiso 1 1 calc R . .
C11 C 0.9280(5) 0.3501(3) 0.0743(2) 0.0278(7) Uani 1 1 d . . .
H11B H 0.8921 0.2993 0.0270 0.070(17) Uiso 1 1 calc R A 1
H11A H 1.0618 0.3599 0.0850 0.054(14) Uiso 1 1 calc R A 1
C12 C 0.8225(8) 0.4508(5) 0.0442(4) 0.0267(11) Uani 0.70 1 d P B 1
H12A H 0.8968 0.5080 0.0704 0.032 Uiso 0.70 1 calc PR B 1
H12B H 0.7918 0.4573 -0.0227 0.032 Uiso 0.70 1 calc PR B 1
C12' C 0.7724(18) 0.4052(11) 0.0225(8) 0.024(2) Uani 0.30 1 d P B 2
H12C H 0.7005 0.3621 -0.0248 0.029 Uiso 0.30 1 calc PR B 2
H12D H 0.8179 0.4612 -0.0082 0.029 Uiso 0.30 1 calc PR B 2
C13 C 0.6528(6) 0.4423(4) 0.0817(3) 0.0409(10) Uani 1 1 d . . .
H13B H 0.5527 0.4121 0.0365 0.09(2) Uiso 1 1 calc R B 1
H13A H 0.6126 0.5079 0.0980 0.066(17) Uiso 1 1 calc R B 1

loop_
_atom_site_aniso_label
_atom_site_aniso_U_11
_atom_site_aniso_U_22
_atom_site_aniso_U_33
_atom_site_aniso_U_23
_atom_site_aniso_U_13
_atom_site_aniso_U_12
Au1 0.01917(8) 0.02040(8) 0.02420(8) 0.00291(4) 0.00741(5) 0.00397(4)
Cl1 0.0236(4) 0.0247(4) 0.0450(5) -0.0086(3) 0.0063(3) 0.0064(3)
N1 0.0160(12) 0.0263(14) 0.0272(13) 0.0092(11) 0.0077(10) 0.0074(10)
C1 0.0229(15) 0.0203(15) 0.0242(15) 0.0056(12) 0.0092(12) 0.0023(12)
N2 0.0239(13) 0.0230(14) 0.0303(14) 0.0090(11) 0.0140(11) 0.0055(11)
C2 0.0198(14) 0.0228(16) 0.0210(14) 0.0080(12) 0.0049(11) 0.0056(12)
C3 0.0225(15) 0.0233(16) 0.0203(14) 0.0048(12) 0.0081(11) 0.0041(12)
C4 0.0298(17) 0.0307(19) 0.0319(17) 0.0060(14) 0.0157(14) 0.0001(14)
C5 0.044(2) 0.042(2) 0.0252(17) 0.0043(15) 0.0180(15) 0.0035(17)
C6 0.045(2) 0.037(2) 0.0217(16) -0.0015(14) 0.0033(14) 0.0072(18)
C7 0.0268(16) 0.0246(17) 0.0274(16) 0.0028(13) 0.0000(13) 0.0025(13)
C8 0.0201(15) 0.0328(18) 0.0295(17) -0.0038(14) 0.0077(12) -0.0018(13)
C9 0.0302(19) 0.035(2) 0.052(2) -0.0052(18) -0.0023(17) -0.0013(16)
C10 0.0231(16) 0.0273(17) 0.0350(18) 0.0049(14) 0.0139(13) 0.0054(13)
C11 0.0258(16) 0.0266(17) 0.0348(18) -0.0029(14) 0.0151(13) -0.0005(14)
C12 0.034(3) 0.024(3) 0.024(3) 0.000(2) 0.011(2) -0.006(2)
C12' 0.028(6) 0.024(6) 0.022(6) 0.002(5) 0.009(4) 0.001(5)
C13 0.046(2) 0.042(2) 0.043(2) 0.0251(19) 0.0280(19) 0.0232(19)

loop_
_atom_type_symbol
_atom_type_description
_atom_type_scat_dispersion_real
_atom_type_scat_dispersion_imag
_atom_type_scat_source
C C 0.0033 0.0016 'International Tables Vol C Tables 4.2.6.8 and 6.1.1.4'
H H 0.0000 0.0000 'International Tables Vol C Tables 4.2.6.8 and 6.1.1.4'
N N 0.0061 0.0033 'International Tables Vol C Tables 4.2.6.8 and 6.1.1.4'
Au Au -2.0133 8.8022 'International Tables Vol C Tables 4.2.6.8 and 6.1.1.4'
Cl Cl 0.1484 0.1585 'International Tables Vol C Tables 4.2.6.8 and 6.1.1.4'

loop_
_geom_angle_atom_site_label_1
_geom_angle_atom_site_label_2
_geom_angle_atom_site_label_3
_geom_angle
C1 Au1 Cl1 178.68(9)
C1 N1 C2 120.2(3)
C1 N1 H1A 119.9
C2 N1 H1A 119.9
N2 C1 N1 117.6(3)
N2 C1 Au1 122.3(2)
N1 C1 Au1 120.1(2)
C1 N2 C10 125.9(3)
C1 N2 C13 122.7(3)
C10 N2 C13 111.4(3)
C7 C2 C3 122.3(3)
C7 C2 N1 119.1(3)
C3 C2 N1 118.6(3)
C2 C3 C4 118.0(3)
C2 C3 C8 121.3(3)
C4 C3 C8 120.7(3)
C5 C4 C3 120.5(3)
C5 C4 H4A 119.8
C3 C4 H4A 119.8
C4 C5 C6 120.5(3)
C4 C5 H5A 119.7
C6 C5 H5A 119.7
C5 C6 C7 120.8(3)
C5 C6 H6A 119.6
C7 C6 H6A 119.6
C6 C7 C2 117.9(3)
C6 C7 C9 120.9(3)
C2 C7 C9 121.1(3)
C3 C8 H8A 109.5
C3 C8 H8B 109.5
H8A C8 H8B 109.5
C3 C8 H8C 109.5
H8A C8 H8C 109.5
H8B C8 H8C 109.5
C7 C9 H9A 109.5
C7 C9 H9B 109.5
H9A C9 H9B 109.5
C7 C9 H9C 109.5
H9A C9 H9C 109.5
H9B C9 H9C 109.5
N2 C10 C11 104.4(3)
N2 C10 H10A 110.9
C11 C10 H10A 110.9
N2 C10 H10B 110.9
C11 C10 H10B 110.9
H10A C10 H10B 108.9
C12' C11 C10 105.3(5)
C12' C11 C12 28.4(5)
C10 C11 C12 105.4(3)
C12' C11 H11B 84.9
C10 C11 H11B 110.7
C12 C11 H11B 110.7
C12' C11 H11A 132.9
C10 C11 H11A 110.7
C12 C11 H11A 110.7
H11B C11 H11A 108.8
C13 C12 C11 103.5(4)
C13 C12 H12A 111.1
C11 C12 H12A 111.1
C13 C12 H12B 111.1
C11 C12 H12B 111.1
H12A C12 H12B 109.0
C11 C12' C13 111.6(8)
C11 C12' H12C 109.3
C13 C12' H12C 109.3
C11 C12' H12D 109.3
C13 C12' H12D 109.3
H12C C12' H12D 108.0
C12' C13 C12 29.6(5)
C12' C13 N2 103.4(5)
C12 C13 N2 106.3(3)
C12' C13 H13B 84.8
C12 C13 H13B 110.5
N2 C13 H13B 110.5
C12' C13 H13A 135.4
C12 C13 H13A 110.5
N2 C13 H13A 110.5
H13B C13 H13A 108.7

loop_
_geom_bond_atom_site_label_1
_geom_bond_atom_site_label_2
_geom_bond_distance
Au1 C1 1.999(3)
Au1 Cl1 2.2891(8)
N1 C1 1.342(4)
N1 C2 1.439(4)
N1 H1A 0.8600
C1 N2 1.323(4)
N2 C10 1.468(4)
N2 C13 1.473(4)
C2 C7 1.395(5)
C2 C3 1.397(4)
C3 C4 1.406(4)
C3 C8 1.503(4)
C4 C5 1.374(5)
C4 H4A 0.9300
C5 C6 1.391(6)
C5 H5A 0.9300
C6 C7 1.394(5)
C6 H6A 0.9300
C7 C9 1.504(5)
C8 H8A 0.9600
C8 H8B 0.9600
C8 H8C 0.9600
C9 H9A 0.9600
C9 H9B 0.9600
C9 H9C 0.9600
C10 C11 1.532(5)
C10 H10A 0.9700
C10 H10B 0.9700
C11 C12' 1.435(12)
C11 C12 1.568(7)
C11 H11B 0.9700
C11 H11A 0.9700
C12 C13 1.471(6)
C12 H12A 0.9700
C12 H12B 0.9700
C12' C13 1.452(12)
C12' H12C 0.9700
C12' H12D 0.9700
C13 H13B 0.9700
C13 H13A 0.9700

loop_
_geom_torsion_atom_site_label_1
_geom_torsion_atom_site_label_2
_geom_torsion_atom_site_label_3
_geom_torsion_atom_site_label_4
_geom_torsion
C2 N1 C1 N2 179.7(3)
C2 N1 C1 Au1 -0.1(4)
Cl1 Au1 C1 N2 -62(4)
Cl1 Au1 C1 N1 118(4)
N1 C1 N2 C10 -5.0(5)
Au1 C1 N2 C10 174.8(3)
N1 C1 N2 C13 174.6(4)
Au1 C1 N2 C13 -5.6(5)
C1 N1 C2 C7 -95.0(4)
C1 N1 C2 C3 84.0(4)
C7 C2 C3 C4 0.5(5)
N1 C2 C3 C4 -178.4(3)
C7 C2 C3 C8 178.3(3)
N1 C2 C3 C8 -0.6(5)
C2 C3 C4 C5 -0.1(5)
C8 C3 C4 C5 -177.9(3)
C3 C4 C5 C6 -0.4(6)
C4 C5 C6 C7 0.5(6)
C5 C6 C7 C2 -0.1(5)
C5 C6 C7 C9 178.2(4)
C3 C2 C7 C6 -0.4(5)
N1 C2 C7 C6 178.6(3)
C3 C2 C7 C9 -178.8(3)
N1 C2 C7 C9 0.2(5)
C1 N2 C10 C11 -179.8(3)
C13 N2 C10 C11 0.5(4)
N2 C10 C11 C12' -12.1(7)
N2 C10 C11 C12 17.3(4)
C12' C11 C12 C13 65.0(11)
C10 C11 C12 C13 -28.9(5)
C10 C11 C12' C13 20.3(11)
C12 C11 C12' C13 -73.8(12)
C11 C12' C13 C12 79.9(12)
C11 C12' C13 N2 -19.6(11)
C11 C12 C13 C12' -59.5(10)
C11 C12 C13 N2 29.0(5)
C1 N2 C13 C12' -168.6(7)
C10 N2 C13 C12' 11.1(8)
C1 N2 C13 C12 160.9(4)
C10 N2 C13 C12 -19.4(5)
